data_4308728
loop_
_publ_author_name
'Chuan-De Wu'
'Wenbin Lin'

_publ_section_title
;
Self-Assembly of Homochiral Porous Solids Based on 1D Cadmium(II)
Coordination Polymers
;
_journal_name_full 'Inorganic Chemistry'
_journal_page_first 1178
_journal_page_last 1180
_journal_paper_doi 10.1021/ic048671b
_journal_volume 44
_journal_year 2005
_chemical_formula_sum 'C87 H94 Cd Cl5 N4 O22'
_chemical_formula_weight 1837.31
_chemical_name_systematic
;
 ?
;
_space_group_IT_number 20
_symmetry_cell_setting orthorhombic
_symmetry_space_group_name_Hall 'C 2c 2'
_symmetry_space_group_name_H-M 'C 2 2 21'
_atom_sites_solution_hydrogens geom
_atom_sites_solution_primary direct
_atom_sites_solution_secondary difmap
_audit_creation_method SHELXL-97
_cell_angle_alpha 90.00
_cell_angle_beta 90.00
_cell_angle_gamma 90.00
_cell_formula_units_Z 8
_cell_length_a 17.6718(5)
_cell_length_b 34.1179(9)
_cell_length_c 32.3479(6)
_cell_measurement_temperature 173(2)
_cell_measurement_theta_max 23.31
_cell_measurement_theta_min 1.35
_cell_volume 19503.3(8)
_computing_cell_refinement 'Siemens SMART & SAINT'
_computing_data_collection 'Siemens SMART'
_computing_data_reduction 'Siemens XPREP'
_computing_structure_refinement 'Siemens SHELXTL'
_computing_structure_solution 'Siemens SHELXTL'
_diffrn_ambient_temperature 173(2)
_diffrn_measured_fraction_theta_full 0.989
_diffrn_measured_fraction_theta_max 0.989
_diffrn_radiation_monochromator graphite
_diffrn_radiation_source 'fine-focus sealed tube'
_diffrn_radiation_type MoK\a
_diffrn_radiation_wavelength 0.71073
_diffrn_reflns_av_R_equivalents 0.1098
_diffrn_reflns_av_sigmaI/netI 0.1008
_diffrn_reflns_limit_h_max 19
_diffrn_reflns_limit_h_min -16
_diffrn_reflns_limit_k_max 37
_diffrn_reflns_limit_k_min -37
_diffrn_reflns_limit_l_max 35
_diffrn_reflns_limit_l_min -35
_diffrn_reflns_number 59296
_diffrn_reflns_theta_full 23.31
_diffrn_reflns_theta_max 23.31
_diffrn_reflns_theta_min 1.35
_diffrn_standards_decay_% 0
_diffrn_standards_interval_count 0
_diffrn_standards_interval_time .
_diffrn_standards_number 0
_exptl_absorpt_coefficient_mu 0.428
_exptl_absorpt_correction_T_max 1.0000
_exptl_absorpt_correction_T_min 0.5552
_exptl_absorpt_correction_type empirical
_exptl_absorpt_process_details 'SADABS (Sheldrick, 1996)'
_exptl_crystal_colour Colorless
_exptl_crystal_density_diffrn 1.251
_exptl_crystal_density_method 'not measured'
_exptl_crystal_description Bloc
_exptl_crystal_F_000 7624
_exptl_crystal_size_max 0.60
_exptl_crystal_size_mid 0.50
_exptl_crystal_size_min 0.50
_refine_diff_density_max 1.324
_refine_diff_density_min -0.891
_refine_diff_density_rms 0.138
_refine_ls_abs_structure_details 'Flack H D (1983), Acta Cryst. A39, 876-881'
_refine_ls_abs_structure_Flack 0.09(6)
_refine_ls_extinction_coef 0.00000(4)
_refine_ls_extinction_expression Fc^*^=kFc[1+0.001xFc^2^\l^3^/sin(2\q)]^-1/4^
_refine_ls_extinction_method SHELXL
_refine_ls_goodness_of_fit_ref 1.195
_refine_ls_hydrogen_treatment mixed
_refine_ls_matrix_type full
_refine_ls_number_parameters 922
_refine_ls_number_reflns 13941
_refine_ls_number_restraints 1
_refine_ls_restrained_S_all 1.195
_refine_ls_R_factor_gt 0.1185
_refine_ls_shift/su_max 0.008
_refine_ls_shift/su_mean 0.000
_refine_ls_structure_factor_coef Fsqd
_refine_ls_weighting_details 'calc w=1/[\s^2^(Fo^2^)+(0.0725P)^2^+328.8215P] where P=(Fo^2^+2Fc^2^)/3'
_refine_ls_weighting_scheme calc
_refine_ls_wR_factor_gt 0.2637
_refine_ls_wR_factor_ref 0.2801
_reflns_number_gt 10037
_reflns_number_total 13941
_reflns_threshold_expression >2sigma(I)
_cod_data_source_file ic048671bsi20050124_122126_3.cif
_cod_data_source_block Compound3
_cod_depositor_comments
;
The following automatic conversions were performed:
'_symmetry_cell_setting' value 'Orthorhombic' changed to 'orthorhombic'
according to '/home/saulius/struct/CIF-dictionaries/cif_core.dic'
dictionary named 'cif_core.dic' version 2.4.1 from 2010-06-29.

Automatic conversion script
Id: cif_fix_enum 1527 2010-12-29 10:47:43Z saulius 
;
_cod_database_code 4308728
_refine_ls_r_factor_ref 0.1549

loop_
_symmetry_equiv_pos_as_xyz
'x, y, z'
'-x, -y, z+1/2'
'-x, y, -z+1/2'
'x, -y, -z'
'x+1/2, y+1/2, z'
'-x+1/2, -y+1/2, z+1/2'
'-x+1/2, y+1/2, -z+1/2'
'x+1/2, -y+1/2, -z'

loop_
_atom_site_label
_atom_site_type_symbol
_atom_site_fract_x
_atom_site_fract_y
_atom_site_fract_z
_atom_site_U_iso_or_equiv
_atom_site_adp_type
_atom_site_occupancy
_atom_site_symmetry_multiplicity
_atom_site_calc_flag
_atom_site_refinement_flags
_atom_site_disorder_assembly
_atom_site_disorder_group
Cd1 Cd -0.23132(5) 0.87491(3) 0.00064(4) 0.0396(3) Uani 1 1 d . . .
Cl1 Cl -0.1807(3) 0.77438(12) -0.0061(3) 0.099(2) Uani 1 1 d . . .
Cl2 Cl -0.0739(3) 1.0000 0.0000 0.0505(12) Uani 1 2 d S . .
Cl3 Cl 0.5769(3) 1.0000 0.0000 0.0564(13) Uani 1 2 d S . .
O1 O -0.2038(7) 0.8516(4) -0.2933(3) 0.063(3) Uani 1 1 d . . .
O2 O -0.3022(6) 0.9022(3) -0.3645(3) 0.049(3) Uani 1 1 d . . .
O3 O 0.2247(6) 0.9211(3) 0.1322(3) 0.051(3) Uani 1 1 d . . .
O4 O 0.3173(6) 0.8735(3) 0.2106(3) 0.054(3) Uani 1 1 d . . .
O5 O -0.1202(10) 0.7592(5) 0.0128(6) 0.144(8) Uani 1 1 d . . .
O6 O -0.2135(8) 0.8046(3) 0.0156(4) 0.091(5) Uani 1 1 d . . .
O7 O -0.1545(9) 0.7899(4) -0.0455(5) 0.113(6) Uani 1 1 d . . .
O8 O -0.2344(9) 0.7448(4) -0.0126(5) 0.111(6) Uani 1 1 d . . .
O9 O -0.2445(5) 0.9443(3) -0.0093(3) 0.057(3) Uani 1 1 d . . .
O10 O -0.1202(10) 1.0034(6) -0.0358(4) 0.129(6) Uani 1 1 d . . .
O11 O -0.0305(7) 0.9661(3) -0.0023(6) 0.091(4) Uani 1 1 d . . .
O12 O 0.5335(7) 1.0320(3) -0.0141(4) 0.073(4) Uani 1 1 d . . .
O13 O 0.6217(8) 1.0140(4) 0.0347(4) 0.096(5) Uani 1 1 d . . .
N1 N -0.1850(7) 0.8789(4) -0.0670(3) 0.042(3) Uani 1 1 d . . .
N2 N -0.6494(6) 0.8594(4) -0.4755(3) 0.039(3) Uani 1 1 d . . .
N3 N -0.1102(6) 0.8820(4) 0.0278(3) 0.038(3) Uani 1 1 d . . .
N4 N 0.2861(7) 0.8848(4) 0.4356(4) 0.051(4) Uani 1 1 d . . .
C1 C -0.1340(9) 0.9063(4) -0.0764(6) 0.051(4) Uani 1 1 d . . .
H1A H -0.1133 0.9224 -0.0552 0.061 Uiso 1 1 calc R . .
C2 C -0.1119(10) 0.9113(5) -0.1156(5) 0.056(4) Uani 1 1 d . . .
H2A H -0.0730 0.9299 -0.1210 0.067 Uiso 1 1 calc R . .
C3 C -0.1415(8) 0.8916(5) -0.1481(5) 0.047(4) Uani 1 1 d . . .
C4 C -0.1981(10) 0.8632(6) -0.1391(4) 0.064(5) Uani 1 1 d . . .
H4A H -0.2220 0.8484 -0.1603 0.077 Uiso 1 1 calc R . .
C5 C -0.2168(9) 0.8582(5) -0.0975(4) 0.057(5) Uani 1 1 d . . .
H5A H -0.2540 0.8392 -0.0906 0.068 Uiso 1 1 calc R . .
C6 C -0.1190(9) 0.9018(5) -0.1907(5) 0.058(5) Uani 1 1 d . . .
H6A H -0.0768 0.9188 -0.1933 0.069 Uiso 1 1 calc R . .
C7 C -0.1498(10) 0.8902(5) -0.2253(4) 0.063(5) Uani 1 1 d . . .
H7A H -0.1883 0.8708 -0.2232 0.076 Uiso 1 1 calc R . .
C8 C -0.1319(8) 0.9035(4) -0.2663(4) 0.040(3) Uani 1 1 d . . .
C9 C -0.0907(9) 0.9385(5) -0.2752(4) 0.054(5) Uani 1 1 d . . .
H9A H -0.0748 0.9544 -0.2527 0.065 Uiso 1 1 calc R . .
C10 C -0.0725(7) 0.9505(4) -0.3151(4) 0.035(3) Uani 1 1 d . . .
C11 C -0.0325(9) 0.9860(5) -0.3214(5) 0.060(5) Uani 1 1 d . . .
H11A H -0.0146 1.0008 -0.2985 0.072 Uiso 1 1 calc R . .
C12 C -0.0199(7) 0.9990(7) -0.3619(6) 0.074(5) Uani 1 1 d . . .
H12A H 0.0073 1.0226 -0.3667 0.089 Uiso 1 1 calc R . .
C13 C -0.0484(9) 0.9762(5) -0.3965(6) 0.056(4) Uani 1 1 d . . .
H13A H -0.0405 0.9848 -0.4241 0.067 Uiso 1 1 calc R . .
C14 C -0.0860(8) 0.9431(5) -0.3888(4) 0.045(4) Uani 1 1 d . . .
H14A H -0.1032 0.9281 -0.4117 0.054 Uiso 1 1 calc R . .
C15 C -0.1013(8) 0.9296(5) -0.3504(4) 0.045(4) Uani 1 1 d . . .
C16 C -0.1458(7) 0.8958(4) -0.3404(4) 0.029(3) Uiso 1 1 d . . .
C17 C -0.1566(7) 0.8836(5) -0.3023(4) 0.044(4) Uani 1 1 d . . .
C18 C -0.1819(18) 0.8166(8) -0.2992(13) 0.187(19) Uani 1 1 d . . .
H18A H -0.2240 0.7986 -0.2940 0.280 Uiso 1 1 calc R . .
H18B H -0.1401 0.8106 -0.2803 0.280 Uiso 1 1 calc R . .
H18C H -0.1647 0.8137 -0.3278 0.280 Uiso 1 1 calc R . .
C19 C -0.2942(8) 0.9438(4) -0.3718(5) 0.050(4) Uani 1 1 d . . .
H19A H -0.3292 0.9582 -0.3539 0.075 Uiso 1 1 calc R . .
H19B H -0.3057 0.9496 -0.4008 0.075 Uiso 1 1 calc R . .
H19C H -0.2421 0.9518 -0.3657 0.075 Uiso 1 1 calc R . .
C20 C -0.1781(7) 0.8726(4) -0.3775(4) 0.035(3) Uani 1 1 d . . .
C21 C -0.1337(7) 0.8465(4) -0.3996(4) 0.031(3) Uani 1 1 d . . .
C22 C -0.0557(8) 0.8398(4) -0.3917(4) 0.041(4) Uani 1 1 d . . .
H22A H -0.0315 0.8538 -0.3701 0.049 Uiso 1 1 calc R . .
C23 C -0.0144(8) 0.8134(4) -0.4150(4) 0.042(4) Uani 1 1 d . . .
H23A H 0.0376 0.8091 -0.4090 0.050 Uiso 1 1 calc R . .
C24 C -0.0480(8) 0.7935(4) -0.4465(5) 0.041(4) Uani 1 1 d . . .
H24A H -0.0187 0.7757 -0.4624 0.049 Uiso 1 1 calc R . .
C25 C -0.1217(8) 0.7983(4) -0.4555(5) 0.045(4) Uani 1 1 d . . .
H25A H -0.1428 0.7836 -0.4777 0.054 Uiso 1 1 calc R . .
C26 C -0.1695(9) 0.8244(4) -0.4332(4) 0.041(4) Uani 1 1 d . . .
C27 C -0.2449(7) 0.8308(4) -0.4417(4) 0.034(3) Uani 1 1 d . . .
H27A H -0.2664 0.8178 -0.4649 0.041 Uiso 1 1 calc R . .
C28 C -0.2906(7) 0.8549(4) -0.4188(4) 0.029(3) Uani 1 1 d . . .
C29 C -0.2552(7) 0.8771(4) -0.3869(3) 0.026(3) Uiso 1 1 d . . .
C30 C -0.3711(8) 0.8606(4) -0.4280(4) 0.037(4) Uani 1 1 d . . .
H30A H -0.3931 0.8837 -0.4168 0.044 Uiso 1 1 calc R . .
C31 C -0.4177(10) 0.8377(5) -0.4499(5) 0.061(5) Uani 1 1 d . . .
H31A H -0.3982 0.8142 -0.4614 0.073 Uiso 1 1 calc R . .
C32 C -0.6071(10) 0.8848(6) -0.4583(6) 0.073(6) Uani 1 1 d . . .
H32A H -0.6298 0.9090 -0.4506 0.088 Uiso 1 1 calc R . .
C33 C -0.5325(9) 0.8804(5) -0.4501(6) 0.060(4) Uani 1 1 d . . .
H33A H -0.5053 0.9020 -0.4390 0.072 Uiso 1 1 calc R . .
C34 C -0.4959(9) 0.8470(4) -0.4569(5) 0.043(4) Uani 1 1 d . . .
C35 C -0.5432(10) 0.8164(6) -0.4726(7) 0.093(8) Uani 1 1 d . . .
H35A H -0.5237 0.7907 -0.4761 0.112 Uiso 1 1 calc R . .
C36 C -0.6170(8) 0.8245(5) -0.4826(6) 0.071(6) Uani 1 1 d . . .
H36A H -0.6465 0.8044 -0.4951 0.085 Uiso 1 1 calc R . .
C37 C -0.0960(8) 0.8996(4) 0.0635(4) 0.038(4) Uani 1 1 d . . .
H37A H -0.1367 0.9115 0.0780 0.046 Uiso 1 1 calc R . .
C38 C -0.0245(7) 0.9011(4) 0.0803(5) 0.044(4) Uani 1 1 d . . .
H38A H -0.0172 0.9142 0.1059 0.053 Uiso 1 1 calc R . .
C39 C 0.0364(8) 0.8842(4) 0.0608(4) 0.045(4) Uani 1 1 d . . .
C40 C 0.0189(9) 0.8649(5) 0.0236(4) 0.052(4) Uani 1 1 d . . .
H40A H 0.0580 0.8529 0.0079 0.062 Uiso 1 1 calc R . .
C41 C -0.0513(8) 0.8633(5) 0.0105(4) 0.056(5) Uani 1 1 d . . .
H41A H -0.0613 0.8477 -0.0132 0.067 Uiso 1 1 calc R . .
C42 C 0.1122(8) 0.8870(5) 0.0802(4) 0.056(5) Uani 1 1 d . . .
H42A H 0.1169 0.9014 0.1053 0.067 Uiso 1 1 calc R . .
C43 C 0.1745(8) 0.8705(4) 0.0644(5) 0.044(4) Uani 1 1 d . . .
H43A H 0.1687 0.8573 0.0387 0.053 Uiso 1 1 calc R . .
C44 C 0.2523(6) 0.8705(4) 0.0828(4) 0.035(3) Uani 1 1 d . . .
C45 C 0.3053(10) 0.8446(4) 0.0656(4) 0.049(4) Uani 1 1 d . . .
H45A H 0.2912 0.8287 0.0428 0.059 Uiso 1 1 calc R . .
C46 C 0.3782(8) 0.8419(4) 0.0816(4) 0.031(3) Uiso 1 1 d . . .
C47 C 0.4287(9) 0.8160(5) 0.0662(5) 0.059(5) Uani 1 1 d . . .
H47A H 0.4131 0.7997 0.0439 0.070 Uiso 1 1 calc R . .
C48 C 0.4995(11) 0.8120(6) 0.0805(7) 0.088(7) Uani 1 1 d . . .
H48A H 0.5318 0.7928 0.0686 0.105 Uiso 1 1 calc R . .
C49 C 0.5271(9) 0.8356(5) 0.1130(7) 0.080(7) Uani 1 1 d . . .
H49A H 0.5770 0.8328 0.1235 0.096 Uiso 1 1 calc R . .
C50 C 0.4769(8) 0.8633(4) 0.1288(5) 0.046(4) Uani 1 1 d . . .
H50A H 0.4924 0.8799 0.1508 0.055 Uiso 1 1 calc R . .
C51 C 0.4026(7) 0.8671(4) 0.1123(4) 0.040(3) Uani 1 1 d . . .
C52 C 0.3510(8) 0.8935(4) 0.1291(4) 0.032(3) Uani 1 1 d . . .
C53 C 0.2757(9) 0.8969(4) 0.1142(4) 0.035(3) Uani 1 1 d . . .
C54 C 0.2223(10) 0.9592(5) 0.1133(6) 0.072(5) Uani 1 1 d . . .
H54A H 0.1860 0.9758 0.1281 0.108 Uiso 1 1 calc R . .
H54B H 0.2065 0.9567 0.0843 0.108 Uiso 1 1 calc R . .
H54C H 0.2726 0.9712 0.1145 0.108 Uiso 1 1 calc R . .
C55 C 0.365(4) 0.8470(10) 0.231(2) 0.22(4) Uiso 1 1 d D . .
H55A H 0.3356 0.8236 0.2391 0.330 Uiso 1 1 calc R . .
H55B H 0.3846 0.8594 0.2565 0.330 Uiso 1 1 calc R . .
H55C H 0.4066 0.8395 0.2134 0.330 Uiso 1 1 calc R . .
C56 C 0.3727(7) 0.9197(4) 0.1657(4) 0.032(3) Uani 1 1 d . . .
C57 C 0.4125(7) 0.9559(4) 0.1580(4) 0.027(3) Uani 1 1 d . . .
C58 C 0.4347(8) 0.9689(4) 0.1198(4) 0.042(3) Uiso 1 1 d . . .
H58A H 0.4236 0.9531 0.0963 0.050 Uiso 1 1 calc R . .
C59 C 0.4728(7) 1.0043(5) 0.1139(4) 0.040(3) Uani 1 1 d . . .
H59A H 0.4874 1.0126 0.0871 0.048 Uiso 1 1 calc R . .
C60 C 0.4891(9) 1.0275(5) 0.1491(5) 0.053(4) Uani 1 1 d . . .
H60A H 0.5166 1.0512 0.1456 0.063 Uiso 1 1 calc R . .
C61 C 0.4658(9) 1.0165(5) 0.1893(5) 0.049(4) Uani 1 1 d . . .
H61A H 0.4747 1.0333 0.2122 0.058 Uiso 1 1 calc R . .
C62 C 0.4274(8) 0.9785(4) 0.1950(4) 0.037(4) Uani 1 1 d . . .
C63 C 0.4081(7) 0.9664(4) 0.2337(4) 0.037(3) Uani 1 1 d . . .
H63A H 0.4183 0.9829 0.2567 0.044 Uiso 1 1 calc R . .
C64 C 0.3732(8) 0.9297(5) 0.2400(4) 0.046(4) Uani 1 1 d . . .
C65 C 0.3555(7) 0.9069(4) 0.2052(4) 0.033(3) Uani 1 1 d D . .
C66 C 0.3535(9) 0.9150(5) 0.2815(4) 0.053(4) Uani 1 1 d . . .
H66A H 0.3243 0.8916 0.2812 0.063 Uiso 1 1 calc R . .
C67 C 0.3683(10) 0.9277(5) 0.3176(5) 0.066(5) Uani 1 1 d . . .
H67A H 0.4007 0.9499 0.3188 0.079 Uiso 1 1 calc R . .
C68 C 0.3388(10) 0.9140(5) 0.4296(6) 0.068(5) Uani 1 1 d . . .
H68A H 0.3577 0.9257 0.4541 0.082 Uiso 1 1 calc R . .
C69 C 0.3673(9) 0.9283(4) 0.3949(4) 0.046(4) Uani 1 1 d . . .
H69A H 0.4040 0.9486 0.3952 0.055 Uiso 1 1 calc R . .
C70 C 0.3417(7) 0.9126(5) 0.3586(5) 0.047(4) Uani 1 1 d . . .
C71 C 0.2875(7) 0.8819(5) 0.3602(4) 0.044(4) Uani 1 1 d . . .
H71A H 0.2670 0.8705 0.3358 0.053 Uiso 1 1 calc R . .
C72 C 0.2650(8) 0.8688(4) 0.4013(4) 0.041(3) Uani 1 1 d . . .
H72A H 0.2323 0.8467 0.4030 0.049 Uiso 1 1 calc R . .
Cl4 Cl 0.8023(8) 0.9769(4) 0.2592(4) 0.224(5) Uiso 1 1 d . . .
Cl5 Cl 0.8636(8) 0.9426(4) 0.1805(4) 0.229(5) Uiso 1 1 d . . .
C73 C 0.7759(12) 0.9965(7) 0.2146(6) 0.131(8) Uiso 1 1 d G . .
C74 C 0.8056(11) 0.9822(6) 0.1778(8) 0.151(12) Uiso 1 1 d G . .
C75 C 0.7824(13) 0.9981(7) 0.1403(6) 0.168(11) Uiso 1 1 d G . .
H75A H 0.8027 0.9884 0.1151 0.202 Uiso 1 1 calc R . .
C76 C 0.7297(14) 1.0283(7) 0.1396(7) 0.184(14) Uiso 1 1 d G . .
H76A H 0.7139 1.0392 0.1140 0.221 Uiso 1 1 calc R . .
C77 C 0.7000(12) 1.0426(6) 0.1765(9) 0.183(14) Uiso 1 1 d G . .
H77A H 0.6639 1.0632 0.1760 0.219 Uiso 1 1 calc R . .
C78 C 0.7231(13) 1.0267(7) 0.2140(7) 0.26(2) Uiso 1 1 d G . .
H78A H 0.7028 1.0364 0.2391 0.307 Uiso 1 1 calc R . .
O101 O -0.2345(11) 0.7090(5) -0.2893(5) 0.124(5) Uiso 1 1 d . . .
O102 O 0.000(2) 0.8171(7) -0.2363(8) 0.202(11) Uiso 1 1 d . . .
O103 O -0.3990(12) 0.8530(6) -0.1504(6) 0.145(7) Uiso 1 1 d . . .
O104 O 0.0517(8) 0.9059(4) 0.2041(4) 0.094(4) Uiso 1 1 d . . .
O105 O -0.005(3) 0.7316(18) -0.2834(18) 0.21(2) Uiso 0.50 1 d P . .
O106 O 0.4425(19) 1.1047(9) 0.2557(10) 0.113(10) Uiso 0.50 1 d P . .
O107 O -0.3986(17) 0.6933(8) -0.1610(9) 0.231(11) Uiso 1 1 d . . .
C81 C 0.2153(17) 1.0000 0.0000 0.103(9) Uiso 1 2 d S . .
C82 C 0.357(2) 0.9470(9) -0.0056(12) 0.060(9) Uiso 0.50 1 d P . .
Cl6 Cl 0.3147(9) 0.9375(4) -0.0040(6) 0.120(4) Uiso 0.50 1 d P . .
C85 C 0.204(3) 0.9396(13) -0.0124(14) 0.104(15) Uiso 0.50 1 d P . .
Cl7 Cl 0.1520(8) 0.9604(4) -0.0021(6) 0.131(4) Uiso 0.50 1 d P . .
C84 C 0.310(2) 1.0000 0.0000 0.159(14) Uiso 1 2 d S . .
O22 O -0.3156(15) 0.7949(7) -0.2104(8) 0.180(9) Uiso 1 1 d . . .
C93 C -0.377(4) 0.7632(19) -0.207(2) 0.21(3) Uiso 1 1 d . . .
C94 C -0.320(5) 0.737(2) -0.245(2) 0.23(4) Uiso 1 1 d . . .
O23 O -0.635(2) 0.7356(10) -0.3913(11) 0.252(14) Uiso 1 1 d . . .
C95 C -0.5744(17) 0.7293(7) -0.4207(8) 0.108(8) Uiso 1 1 d . . .
C96 C -0.523(2) 0.7257(11) -0.4000(11) 0.160(12) Uiso 1 1 d . . .
C91 C -0.385(2) 0.6663(11) -0.2956(12) 0.066(10) Uiso 0.50 1 d P . .
O24 O -0.188(2) 0.7364(9) -0.3766(10) 0.097(9) Uiso 0.50 1 d P . .
C97 C -0.320(4) 0.7418(17) -0.3857(19) 0.14(2) Uiso 0.50 1 d P . .
C98 C -0.239(3) 0.7431(13) -0.3771(14) 0.092(13) Uiso 0.50 1 d P . .
O25 O -0.360(3) 0.6476(13) -0.2594(15) 0.188(16) Uiso 0.50 1 d P . .
C92 C -0.403(4) 0.641(2) -0.328(2) 0.19(3) Uiso 0.50 1 d P . .

loop_
_atom_site_aniso_label
_atom_site_aniso_U_11
_atom_site_aniso_U_22
_atom_site_aniso_U_33
_atom_site_aniso_U_23
_atom_site_aniso_U_13
_atom_site_aniso_U_12
Cd1 0.0285(5) 0.0542(5) 0.0359(5) -0.0068(7) -0.0057(6) 0.0025(5)
Cl1 0.058(3) 0.046(2) 0.195(7) 0.010(4) 0.047(5) 0.011(2)
Cl2 0.034(3) 0.047(3) 0.070(3) -0.019(4) 0.000 0.000
Cl3 0.035(3) 0.069(3) 0.066(3) 0.016(4) 0.000 0.000
O1 0.084(9) 0.064(7) 0.043(6) 0.012(5) -0.002(6) -0.035(7)
O2 0.036(6) 0.070(7) 0.040(6) 0.001(5) 0.008(5) 0.006(6)
O3 0.036(6) 0.061(7) 0.055(6) -0.025(5) -0.018(5) 0.026(5)
O4 0.065(7) 0.058(6) 0.040(5) 0.003(5) 0.002(5) -0.004(6)
O5 0.120(14) 0.144(14) 0.17(2) 0.026(12) 0.027(13) 0.111(12)
O6 0.084(10) 0.048(6) 0.141(13) -0.015(7) 0.001(8) 0.023(7)
O7 0.111(13) 0.069(9) 0.158(15) 0.035(9) 0.073(11) 0.018(8)
O8 0.124(12) 0.086(9) 0.121(14) -0.029(8) 0.062(10) -0.059(9)
O9 0.032(6) 0.045(5) 0.096(9) -0.006(5) 0.007(6) 0.001(4)
O10 0.161(14) 0.115(12) 0.111(11) -0.031(12) -0.096(11) 0.031(15)
O11 0.100(9) 0.062(7) 0.113(10) -0.008(10) 0.007(12) 0.033(6)
O12 0.071(8) 0.063(7) 0.086(10) 0.021(6) 0.009(6) 0.025(6)
O13 0.096(11) 0.135(14) 0.058(7) -0.003(7) -0.016(7) -0.041(9)
N1 0.048(8) 0.058(7) 0.020(5) -0.014(6) -0.006(5) 0.005(7)
N2 0.018(6) 0.057(8) 0.044(7) -0.001(6) -0.004(5) -0.005(6)
N3 0.009(6) 0.065(8) 0.040(6) -0.006(6) -0.005(5) 0.006(6)
N4 0.053(9) 0.058(8) 0.043(7) -0.007(6) -0.019(6) 0.022(7)
C1 0.025(9) 0.038(9) 0.091(14) 0.005(8) 0.005(9) -0.003(7)
C2 0.060(12) 0.064(11) 0.043(10) 0.022(8) 0.000(9) -0.010(9)
C3 0.013(8) 0.076(11) 0.051(10) 0.012(8) 0.006(7) 0.007(7)
C4 0.060(11) 0.112(15) 0.021(8) -0.007(8) -0.019(7) -0.019(10)
C5 0.049(11) 0.090(12) 0.032(8) 0.002(8) -0.016(8) -0.032(9)
C6 0.040(10) 0.085(13) 0.049(10) 0.021(9) -0.002(8) 0.000(9)
C7 0.068(12) 0.096(13) 0.026(8) -0.025(8) 0.000(8) 0.026(10)
C8 0.026(8) 0.064(10) 0.029(8) -0.010(7) -0.006(6) 0.008(7)
C9 0.054(11) 0.078(12) 0.031(8) -0.016(8) -0.032(7) 0.019(9)
C10 0.012(7) 0.043(8) 0.049(9) -0.013(7) -0.005(6) -0.005(6)
C11 0.054(11) 0.085(15) 0.041(9) 0.015(8) -0.024(8) 0.003(9)
C12 0.025(9) 0.064(10) 0.135(17) 0.006(16) -0.011(9) -0.027(11)
C13 0.040(10) 0.046(10) 0.082(12) 0.020(9) 0.014(9) 0.008(8)
C14 0.024(8) 0.070(11) 0.041(9) 0.002(8) 0.006(7) -0.005(8)
C15 0.037(9) 0.066(10) 0.031(8) -0.003(7) -0.027(7) 0.025(8)
C17 0.019(8) 0.077(11) 0.036(8) -0.018(8) -0.005(6) 0.020(7)
C18 0.15(3) 0.09(2) 0.32(5) -0.04(3) 0.12(3) -0.030(19)
C19 0.023(8) 0.038(9) 0.088(12) -0.024(8) 0.002(8) 0.022(6)
C20 0.029(8) 0.037(7) 0.039(7) 0.003(7) 0.005(6) 0.018(7)
C21 0.005(7) 0.042(8) 0.045(8) 0.015(6) -0.001(6) 0.006(6)
C22 0.025(9) 0.057(9) 0.040(8) 0.013(7) 0.006(7) -0.004(7)
C23 0.026(8) 0.057(9) 0.042(9) 0.018(8) 0.003(7) 0.031(7)
C24 0.032(9) 0.040(8) 0.050(9) 0.003(7) 0.017(7) 0.016(7)
C25 0.025(9) 0.042(8) 0.067(10) 0.005(7) 0.001(7) -0.001(7)
C26 0.053(11) 0.039(8) 0.032(7) 0.003(7) 0.008(7) 0.005(7)
C27 0.022(9) 0.035(7) 0.047(8) -0.001(6) -0.005(6) -0.003(6)
C28 0.016(8) 0.033(7) 0.038(8) 0.002(6) -0.004(6) 0.004(6)
C30 0.038(9) 0.032(8) 0.041(8) 0.007(6) -0.002(7) 0.007(7)
C31 0.054(13) 0.068(12) 0.062(11) 0.009(9) 0.002(9) -0.022(10)
C32 0.047(12) 0.080(14) 0.093(14) -0.022(11) -0.018(10) 0.037(10)
C33 0.041(11) 0.050(11) 0.089(12) -0.005(9) -0.013(9) 0.003(8)
C34 0.029(9) 0.048(10) 0.052(10) -0.004(7) 0.011(7) -0.028(8)
C35 0.043(12) 0.079(13) 0.16(2) -0.074(14) -0.004(12) -0.014(10)
C36 0.008(8) 0.081(12) 0.122(17) -0.015(11) -0.003(8) 0.010(8)
C37 0.022(9) 0.060(10) 0.033(8) -0.017(7) -0.010(6) 0.018(7)
C38 0.022(9) 0.047(9) 0.064(10) -0.029(8) 0.008(7) -0.012(7)
C39 0.031(9) 0.053(10) 0.050(8) -0.028(7) -0.010(7) 0.011(7)
C40 0.046(10) 0.070(11) 0.039(8) -0.021(8) -0.014(7) 0.022(8)
C41 0.026(8) 0.087(11) 0.056(11) -0.029(8) -0.027(7) 0.033(7)
C42 0.033(9) 0.098(13) 0.037(8) -0.026(8) -0.012(7) 0.009(9)
C43 0.044(10) 0.037(8) 0.052(8) -0.005(7) -0.008(7) -0.009(7)
C44 0.012(8) 0.050(8) 0.043(7) -0.017(7) -0.010(5) 0.013(6)
C45 0.060(12) 0.054(10) 0.033(8) -0.031(7) -0.002(8) -0.006(9)
C47 0.029(10) 0.079(13) 0.068(11) -0.027(10) -0.020(8) 0.008(9)
C48 0.042(12) 0.095(15) 0.126(19) -0.051(14) 0.011(12) 0.015(11)
C49 0.012(9) 0.068(12) 0.16(2) -0.026(13) -0.014(11) 0.005(8)
C50 0.032(9) 0.052(10) 0.054(9) -0.012(7) 0.000(7) 0.000(7)
C51 0.026(8) 0.035(8) 0.059(9) -0.005(7) -0.003(7) -0.003(6)
C52 0.016(8) 0.045(8) 0.037(8) -0.005(6) 0.005(6) -0.003(6)
C53 0.050(10) 0.028(7) 0.028(7) -0.003(6) -0.009(7) 0.018(7)
C54 0.046(11) 0.066(12) 0.104(14) -0.039(11) -0.021(11) 0.020(10)
C56 0.022(8) 0.055(9) 0.020(7) -0.011(6) -0.006(6) 0.005(6)
C57 0.009(6) 0.033(7) 0.037(7) 0.004(6) -0.004(5) 0.000(5)
C59 0.027(7) 0.041(9) 0.051(8) -0.003(8) -0.009(6) -0.001(8)
C60 0.035(10) 0.054(10) 0.069(12) 0.000(9) -0.021(8) 0.009(8)
C61 0.039(10) 0.063(10) 0.044(9) 0.005(7) -0.031(8) 0.011(8)
C62 0.025(9) 0.046(9) 0.041(9) -0.003(7) -0.014(7) 0.014(7)
C63 0.031(8) 0.059(9) 0.020(7) -0.003(6) -0.017(6) 0.003(7)
C64 0.029(9) 0.078(11) 0.031(8) 0.004(8) -0.002(6) 0.010(8)
C65 0.005(7) 0.040(8) 0.056(9) -0.005(7) -0.009(6) 0.001(6)
C66 0.047(10) 0.082(11) 0.030(9) 0.017(8) -0.001(7) -0.017(9)
C67 0.057(12) 0.077(12) 0.064(13) 0.001(10) 0.004(9) 0.013(10)
C68 0.063(13) 0.069(12) 0.072(13) -0.005(10) -0.013(10) -0.023(10)
C69 0.052(10) 0.055(9) 0.029(8) 0.018(7) -0.001(7) -0.020(8)
C70 0.010(8) 0.066(10) 0.064(11) 0.013(8) 0.001(7) 0.005(7)
C71 0.011(8) 0.094(11) 0.026(7) -0.009(7) -0.009(5) 0.015(8)
C72 0.015(7) 0.039(8) 0.068(10) 0.004(7) -0.012(7) 0.008(7)

loop_
_atom_type_symbol
_atom_type_description
_atom_type_scat_dispersion_real
_atom_type_scat_dispersion_imag
_atom_type_scat_source
C C 0.0033 0.0016 'International Tables Vol C Tables 4.2.6.8 and 6.1.1.4'
H H 0.0000 0.0000 'International Tables Vol C Tables 4.2.6.8 and 6.1.1.4'
N N 0.0061 0.0033 'International Tables Vol C Tables 4.2.6.8 and 6.1.1.4'
O O 0.0106 0.0060 'International Tables Vol C Tables 4.2.6.8 and 6.1.1.4'
Cl Cl 0.1484 0.1585 'International Tables Vol C Tables 4.2.6.8 and 6.1.1.4'
Cd Cd -0.8075 1.2024 'International Tables Vol C Tables 4.2.6.8 and 6.1.1.4'

loop_
_geom_angle_atom_site_label_1
_geom_angle_atom_site_label_2
_geom_angle_atom_site_label_3
_geom_angle
_geom_angle_site_symmetry_1
_geom_angle_site_symmetry_3
_geom_angle_publ_flag
N4 Cd1 N3 91.9(4) 3 . ?
N4 Cd1 N1 167.3(4) 3 . ?
N3 Cd1 N1 91.4(4) . . ?
N4 Cd1 N2 88.1(4) 3 3_454 ?
N3 Cd1 N2 172.7(4) . 3_454 ?
N1 Cd1 N2 90.1(4) . 3_454 ?
N4 Cd1 O9 86.2(4) 3 . ?
N3 Cd1 O9 92.2(4) . . ?
N1 Cd1 O9 81.5(4) . . ?
N2 Cd1 O9 95.2(4) 3_454 . ?
N4 Cd1 O6 91.2(5) 3 . ?
N3 Cd1 O6 84.8(4) . . ?
N1 Cd1 O6 101.2(4) . . ?
N2 Cd1 O6 87.9(4) 3_454 . ?
O9 Cd1 O6 176.0(4) . . ?
O5 Cl1 O6 113.3(12) . . ?
O5 Cl1 O8 109.4(12) . . ?
O6 Cl1 O8 109.3(9) . . ?
O5 Cl1 O7 106.7(11) . . ?
O6 Cl1 O7 107.9(8) . . ?
O8 Cl1 O7 110.2(11) . . ?
O11 Cl2 O11 113.1(11) . 4_575 ?
O11 Cl2 O10 107.0(11) . 4_575 ?
O11 Cl2 O10 110.0(10) 4_575 4_575 ?
O11 Cl2 O10 110.0(10) . . ?
O11 Cl2 O10 107.0(11) 4_575 . ?
O10 Cl2 O10 109.8(16) 4_575 . ?
O12 Cl3 O12 114.0(10) 4_575 . ?
O12 Cl3 O13 107.5(7) 4_575 . ?
O12 Cl3 O13 107.0(8) . . ?
O12 Cl3 O13 107.0(8) 4_575 4_575 ?
O12 Cl3 O13 107.5(7) . 4_575 ?
O13 Cl3 O13 114.0(12) . 4_575 ?
C18 O1 C17 121.3(17) . . ?
C29 O2 C19 117.3(10) . . ?
C53 O3 C54 112.8(12) . . ?
C65 O4 C55 108(3) . . ?
Cl1 O6 Cd1 133.1(9) . . ?
C5 N1 C1 119.0(13) . . ?
C5 N1 Cd1 120.9(10) . . ?
C1 N1 Cd1 119.4(10) . . ?
C32 N2 C36 115.4(13) . . ?
C32 N2 Cd1 122.1(11) . 3_454 ?
C36 N2 Cd1 122.0(10) . 3_454 ?
C37 N3 C41 115.6(11) . . ?
C37 N3 Cd1 123.4(9) . . ?
C41 N3 Cd1 120.4(9) . . ?
C72 N4 C68 112.3(14) . . ?
C72 N4 Cd1 125.8(11) . 3 ?
C68 N4 Cd1 121.2(11) . 3 ?
C2 C1 N1 120.2(16) . . ?
C1 C2 C3 124.0(16) . . ?
C2 C3 C4 116.9(13) . . ?
C2 C3 C6 120.3(15) . . ?
C4 C3 C6 122.6(15) . . ?
C5 C4 C3 116.5(14) . . ?
N1 C5 C4 123.3(15) . . ?
C7 C6 C3 128.1(17) . . ?
C6 C7 C8 127.0(18) . . ?
C7 C8 C17 122.5(15) . . ?
C7 C8 C9 124.3(13) . . ?
C17 C8 C9 113.2(13) . . ?
C10 C9 C8 123.3(12) . . ?
C9 C10 C11 119.9(13) . . ?
C9 C10 C15 120.7(13) . . ?
C11 C10 C15 119.1(14) . . ?
C12 C11 C10 118.8(16) . . ?
C11 C12 C13 119.8(17) . . ?
C14 C13 C12 118.9(16) . . ?
C13 C14 C15 123.9(16) . . ?
C14 C15 C16 126.3(13) . . ?
C14 C15 C10 119.4(15) . . ?
C16 C15 C10 114.3(12) . . ?
C17 C16 C15 123.1(12) . . ?
C17 C16 C20 120.9(12) . . ?
C15 C16 C20 116.0(11) . . ?
C16 C17 O1 121.7(12) . . ?
C16 C17 C8 125.1(15) . . ?
O1 C17 C8 112.7(12) . . ?
C21 C20 C29 120.4(12) . . ?
C21 C20 C16 121.3(11) . . ?
C29 C20 C16 118.1(11) . . ?
C20 C21 C22 124.0(13) . . ?
C20 C21 C26 117.9(11) . . ?
C22 C21 C26 118.1(12) . . ?
C23 C22 C21 121.3(14) . . ?
C24 C23 C22 120.2(13) . . ?
C25 C24 C23 121.7(13) . . ?
C24 C25 C26 122.6(15) . . ?
C27 C26 C25 124.7(14) . . ?
C27 C26 C21 119.1(12) . . ?
C25 C26 C21 116.2(13) . . ?
C26 C27 C28 123.8(13) . . ?
C27 C28 C29 116.8(12) . . ?
C27 C28 C30 122.9(13) . . ?
C29 C28 C30 120.1(12) . . ?
O2 C29 C20 122.1(11) . . ?
O2 C29 C28 116.1(10) . . ?
C20 C29 C28 121.7(12) . . ?
C31 C30 C28 128.8(15) . . ?
C30 C31 C34 123.1(17) . . ?
N2 C32 C33 125.6(16) . . ?
C34 C33 C32 122.7(17) . . ?
C33 C34 C31 129.3(15) . . ?
C33 C34 C35 113.5(16) . . ?
C31 C34 C35 117.2(16) . . ?
C36 C35 C34 119.5(18) . . ?
N2 C36 C35 122.9(16) . . ?
N3 C37 C38 122.4(13) . . ?
C37 C38 C39 121.5(13) . . ?
C38 C39 C40 114.5(13) . . ?
C38 C39 C42 119.2(12) . . ?
C40 C39 C42 126.3(13) . . ?
C41 C40 C39 120.3(14) . . ?
C40 C41 N3 125.3(13) . . ?
C43 C42 C39 123.6(13) . . ?
C42 C43 C44 127.1(13) . . ?
C45 C44 C53 119.3(12) . . ?
C45 C44 C43 117.2(12) . . ?
C53 C44 C43 123.4(12) . . ?
C46 C45 C44 120.8(12) . . ?
C47 C46 C45 121.1(13) . . ?
C47 C46 C51 117.8(13) . . ?
C45 C46 C51 121.0(13) . . ?
C48 C47 C46 123.6(16) . . ?
C47 C48 C49 121.5(17) . . ?
C50 C49 C48 116.1(15) . . ?
C49 C50 C51 120.7(14) . . ?
C46 C51 C52 118.7(13) . . ?
C46 C51 C50 120.1(13) . . ?
C52 C51 C50 120.9(13) . . ?
C51 C52 C53 122.2(12) . . ?
C51 C52 C56 121.1(12) . . ?
C53 C52 C56 116.7(11) . . ?
O3 C53 C44 120.0(13) . . ?
O3 C53 C52 121.9(12) . . ?
C44 C53 C52 117.6(11) . . ?
C65 C56 C57 122.5(11) . . ?
C65 C56 C52 118.2(12) . . ?
C57 C56 C52 119.3(11) . . ?
C58 C57 C62 121.5(12) . . ?
C58 C57 C56 124.8(12) . . ?
C62 C57 C56 113.7(11) . . ?
C57 C58 C59 122.6(13) . . ?
C58 C59 C60 118.2(14) . . ?
C61 C60 C59 122.1(15) . . ?
C60 C61 C62 118.9(15) . . ?
C63 C62 C57 123.7(14) . . ?
C63 C62 C61 119.8(14) . . ?
C57 C62 C61 116.5(13) . . ?
C62 C63 C64 120.7(13) . . ?
C63 C64 C65 118.3(13) . . ?
C63 C64 C66 122.5(13) . . ?
C65 C64 C66 119.2(14) . . ?
O4 C65 C56 120.3(12) . . ?
O4 C65 C64 118.6(13) . . ?
C56 C65 C64 121.0(13) . . ?
C67 C66 C64 132.1(17) . . ?
C66 C67 C70 129.1(17) . . ?
C69 C68 N4 130.1(16) . . ?
C68 C69 C70 117.3(14) . . ?
C69 C70 C71 118.8(13) . . ?
C69 C70 C67 121.4(14) . . ?
C71 C70 C67 119.7(14) . . ?
C70 C71 C72 116.2(12) . . ?
N4 C72 C71 125.1(14) . . ?
C74 C73 C78 120.0 . . ?
C74 C73 Cl4 120.0(18) . . ?
C78 C73 Cl4 120.0(18) . . ?
C73 C74 C75 120.0 . . ?
C73 C74 Cl5 117.5(17) . . ?
C75 C74 Cl5 122.3(17) . . ?
C76 C75 C74 120.0 . . ?
C75 C76 C77 120.0 . . ?
C78 C77 C76 120.0 . . ?
C77 C78 C73 120.0 . . ?
C84 C81 Cl7 129.6(9) . . ?
C84 C81 Cl7 129.6(9) . 4_575 ?
Cl7 C81 Cl7 100.7(18) . 4_575 ?
Cl6 C82 C84 88(3) . . ?
C82 Cl6 C85 152(3) . . ?
C82 Cl6 C84 69(3) . . ?
C85 Cl6 C84 86.1(19) . . ?
Cl7 C85 Cl6 137(3) . . ?
C85 Cl7 C81 89(2) . . ?
C81 C84 C82 114.8(15) . . ?
C81 C84 C82 114.8(15) . 4_575 ?
C82 C84 C82 130(3) . 4_575 ?
C81 C84 Cl6 92.3(12) . . ?
C82 C84 Cl6 22.6(10) . . ?
C82 C84 Cl6 153(3) 4_575 . ?
C81 C84 Cl6 92.3(12) . 4_575 ?
C82 C84 Cl6 153(3) . 4_575 ?
C82 C84 Cl6 22.6(10) 4_575 4_575 ?
Cl6 C84 Cl6 175(2) . 4_575 ?
O22 C93 C94 85(4) . . ?
C95 O23 C96 33.2(15) . . ?
C96 C95 O23 102(3) . . ?
C95 C96 O23 44(2) . . ?
O25 C91 C92 114(4) . . ?
O24 C98 C97 161(6) . . ?

loop_
_geom_bond_atom_site_label_1
_geom_bond_atom_site_label_2
_geom_bond_distance
_geom_bond_site_symmetry_2
_geom_bond_publ_flag
Cd1 N4 2.303(13) 3 ?
Cd1 N3 2.326(10) . ?
Cd1 N1 2.340(10) . ?
Cd1 N2 2.321(11) 3_454 ?
Cd1 O9 2.399(9) . ?
Cd1 O6 2.466(11) . ?
Cl1 O5 1.337(16) . ?
Cl1 O6 1.376(12) . ?
Cl1 O8 1.401(13) . ?
Cl1 O7 1.455(16) . ?
Cl2 O11 1.389(10) . ?
Cl2 O11 1.389(10) 4_575 ?
Cl2 O10 1.422(12) 4_575 ?
Cl2 O10 1.422(12) . ?
Cl3 O12 1.411(11) 4_575 ?
Cl3 O12 1.411(11) . ?
Cl3 O13 1.454(12) . ?
Cl3 O13 1.454(12) 4_575 ?
O1 C18 1.27(3) . ?
O1 C17 1.405(18) . ?
O2 C29 1.396(15) . ?
O2 C19 1.447(17) . ?
O3 C53 1.352(16) . ?
O3 C54 1.44(2) . ?
O4 C65 1.335(16) . ?
O4 C55 1.40(5) . ?
N1 C5 1.337(17) . ?
N1 C1 1.336(18) . ?
N2 C32 1.27(2) . ?
N2 C36 1.341(19) . ?
N2 Cd1 2.321(11) 3_454 ?
N3 C37 1.325(16) . ?
N3 C41 1.342(16) . ?
N4 C72 1.293(17) . ?
N4 C68 1.38(2) . ?
N4 Cd1 2.303(13) 3 ?
C1 C2 1.34(2) . ?
C2 C3 1.35(2) . ?
C3 C4 1.42(2) . ?
C3 C6 1.48(2) . ?
C4 C5 1.40(2) . ?
C6 C7 1.31(2) . ?
C7 C8 1.44(2) . ?
C8 C17 1.416(18) . ?
C8 C9 1.43(2) . ?
C9 C10 1.39(2) . ?
C10 C11 1.42(2) . ?
C10 C15 1.439(18) . ?
C11 C12 1.40(2) . ?
C12 C13 1.45(2) . ?
C13 C14 1.33(2) . ?
C14 C15 1.352(19) . ?
C15 C16 1.44(2) . ?
C16 C17 1.315(18) . ?
C16 C20 1.546(18) . ?
C20 C21 1.388(17) . ?
C20 C29 1.405(17) . ?
C21 C22 1.419(18) . ?
C21 C26 1.464(19) . ?
C22 C23 1.382(19) . ?
C23 C24 1.36(2) . ?
C24 C25 1.34(2) . ?
C25 C26 1.43(2) . ?
C26 C27 1.378(19) . ?
C27 C28 1.371(18) . ?
C28 C29 1.425(18) . ?
C28 C30 1.464(19) . ?
C30 C31 1.34(2) . ?
C31 C34 1.43(2) . ?
C32 C33 1.35(2) . ?
C33 C34 1.33(2) . ?
C34 C35 1.43(2) . ?
C35 C36 1.37(2) . ?
C37 C38 1.376(19) . ?
C38 C39 1.375(18) . ?
C39 C40 1.407(19) . ?
C39 C42 1.482(19) . ?
C40 C41 1.313(19) . ?
C42 C43 1.34(2) . ?
C43 C44 1.498(18) . ?
C44 C45 1.401(19) . ?
C44 C53 1.422(17) . ?
C45 C46 1.39(2) . ?
C46 C47 1.35(2) . ?
C46 C51 1.380(18) . ?
C47 C48 1.34(2) . ?
C48 C49 1.41(3) . ?
C49 C50 1.39(2) . ?
C50 C51 1.424(19) . ?
C51 C52 1.395(18) . ?
C52 C53 1.419(19) . ?
C52 C56 1.531(17) . ?
C56 C65 1.385(19) . ?
C56 C57 1.443(18) . ?
C57 C58 1.369(18) . ?
C57 C62 1.448(18) . ?
C58 C59 1.40(2) . ?
C59 C60 1.41(2) . ?
C60 C61 1.41(2) . ?
C61 C62 1.47(2) . ?
C62 C63 1.361(19) . ?
C63 C64 1.41(2) . ?
C64 C65 1.407(19) . ?
C64 C66 1.474(19) . ?
C66 C67 1.27(2) . ?
C67 C70 1.50(2) . ?
C68 C69 1.32(2) . ?
C69 C70 1.37(2) . ?
C70 C71 1.42(2) . ?
C71 C72 1.459(18) . ?
Cl4 C73 1.66(2) . ?
Cl5 C74 1.70(2) . ?
C73 C74 1.3900 . ?
C73 C78 1.3900 . ?
C74 C75 1.3900 . ?
C75 C76 1.3900 . ?
C76 C77 1.3900 . ?
C77 C78 1.3900 . ?
O102 O102 0.89(5) 3_554 ?
C81 C84 1.67(5) . ?
C81 Cl7 1.75(2) . ?
C81 Cl7 1.75(2) 4_575 ?
C82 Cl6 0.82(3) . ?
C82 C84 2.00(4) . ?
Cl6 C85 1.98(5) . ?
Cl6 C84 2.137(13) . ?
C85 Cl7 1.20(5) . ?
C84 C82 2.00(4) 4_575 ?
C84 Cl6 2.137(13) 4_575 ?
O22 C93 1.53(6) . ?
C93 C94 1.83(8) . ?
O23 C95 1.45(4) . ?
O23 C96 2.02(5) . ?
C95 C96 1.13(4) . ?
C91 O25 1.40(5) . ?
C91 C92 1.41(7) . ?
O24 C98 0.93(5) . ?
C97 C98 1.45(7) . ?
